data_4105615
loop_
_publ_author_name
'Kazuhiro Uehara'
'Noritaka Mizuno'

_publ_contact_author_address
;
Department of Applied Chemistry, School of Engineering,
The University of Tokyo
7-3-1 Hongo, Bunkyo-ku, Tokyo 113-8656, Japan
;
_publ_contact_author_email tmizuno@mail.ecc.u-tokyo.ac.jp
_publ_contact_author_fax +81-3-5841-7220
_publ_contact_author_name 'Noritaka Mizuno'
_publ_contact_author_phone +81-3-5841-7272
_publ_section_title
;
 Heterolytic Dissociation of Water Demonstrated by Crystal-to-Crystal Core
 Interconversion from (\m-Oxo)divanadium to Bis(\m-hydroxo)divanadium
 Substituted Polyoxometalates
;
_journal_name_full 'Journal of the American Chemical Society'
_journal_page_first 1622
_journal_page_last 1625
_journal_paper_doi 10.1021/ja108245g
_journal_volume 133
_journal_year 2011
_chemical_absolute_configuration unk
_chemical_formula_moiety 'C64 N4 O40 Si1 V2 W10'
_chemical_formula_sum 'C64 N4 O40 Si V2 W10'
_chemical_formula_weight 3433.15
_space_group_IT_number 19
_symmetry_cell_setting orthorhombic
_symmetry_space_group_name_Hall 'P 2ac 2ab'
_symmetry_space_group_name_H-M 'P 21 21 21'
_audit_creation_date 2010-04-23T12:13:07-00:00
_audit_creation_method 'WinGX routine CIF_UPDATE'
_cell_angle_alpha 90
_cell_angle_beta 90
_cell_angle_gamma 90
_cell_formula_units_Z 4
_cell_length_a 18.7387(2)
_cell_length_b 21.4365(3)
_cell_length_c 25.4175(3)
_cell_measurement_reflns_used 0
_cell_measurement_temperature 153(2)
_cell_measurement_theta_max 0
_cell_measurement_theta_min 0
_cell_volume 10210.0(2)
_computing_molecular_graphics 'Ortep-3 for Windows (Farrugia, 1997)'
_computing_publication_material 'WinGX publication routines (Farrugia, 1999)'
_computing_structure_refinement 'SHELXL-97 (Sheldrick, 1997)'
_computing_structure_solution 'SHELXS-86 (Sheldrick, 1986)'
_diffrn_ambient_temperature 153
_diffrn_measured_fraction_theta_full 0.997
_diffrn_measured_fraction_theta_max 0.997
_diffrn_radiation_probe x-ray
_diffrn_radiation_type MoK\a
_diffrn_radiation_wavelength 0.71069
_diffrn_reflns_av_R_equivalents 0
_diffrn_reflns_limit_h_max 25
_diffrn_reflns_limit_h_min 0
_diffrn_reflns_limit_k_max 28
_diffrn_reflns_limit_k_min 0
_diffrn_reflns_limit_l_max 34
_diffrn_reflns_limit_l_min 0
_diffrn_reflns_number 14261
_diffrn_reflns_theta_full 28.78
_diffrn_reflns_theta_max 28.78
_diffrn_reflns_theta_min 1.24
_exptl_absorpt_coefficient_mu 11.472
_exptl_absorpt_correction_type none
_exptl_crystal_colour 'pale yellow'
_exptl_crystal_density_diffrn 2.233
_exptl_crystal_description prism
_exptl_crystal_F_000 6128
_exptl_crystal_size_max 0.2
_exptl_crystal_size_mid 0.2
_exptl_crystal_size_min 0.2
_refine_diff_density_max 3.093
_refine_diff_density_min -4.306
_refine_ls_abs_structure_details 'Flack H D (1983), Acta Cryst. A39, 876-881'
_refine_ls_abs_structure_Flack 0.418(15)
_refine_ls_extinction_method none
_refine_ls_goodness_of_fit_ref 1.087
_refine_ls_hydrogen_treatment noref
_refine_ls_matrix_type full
_refine_ls_number_parameters 567
_refine_ls_number_reflns 14261
_refine_ls_number_restraints 5
_refine_ls_restrained_S_all 1.087
_refine_ls_R_factor_gt 0.0449
_refine_ls_shift/su_max 0.007
_refine_ls_structure_factor_coef Fsqd
_refine_ls_weighting_details 'calc w=1/[\s^2^(Fo^2^)+(0.1089P)^2^+0.0000P] where P=(Fo^2^+2Fc^2^)/3'
_refine_ls_weighting_scheme calc
_refine_ls_wR_factor_ref 0.1491
_reflns_number_gt 12703
_reflns_number_total 14261
_reflns_threshold_expression >2sigma(I)
_cod_data_source_file ja108245g_si_002_1.cif
_cod_data_source_block compound_3
_cod_database_code 4105615

loop_
_symmetry_equiv_pos_as_xyz
'x, y, z'
'x+1/2, -y+1/2, -z'
'-x, y+1/2, -z+1/2'
'-x+1/2, -y, z+1/2'

loop_
_atom_site_label
_atom_site_type_symbol
_atom_site_fract_x
_atom_site_fract_y
_atom_site_fract_z
_atom_site_U_iso_or_equiv
_atom_site_adp_type
_atom_site_occupancy
_atom_site_calc_flag
_atom_site_refinement_flags
_atom_site_disorder_group
_atom_site_disorder_assembly
W103 W 0.40907(3) 0.70937(3) 0.64548(2) 0.01845(13) Uani 1 d . . .
W104 W 0.21511(4) 0.79158(3) 0.81396(2) 0.02379(14) Uani 1 d . . .
W105 W 0.23440(4) 0.93771(3) 0.77471(2) 0.02287(14) Uani 1 d . . .
W106 W 0.42717(3) 0.85572(3) 0.60681(2) 0.01946(13) Uani 1 d . . .
W107 W 0.25575(3) 0.66266(3) 0.72536(2) 0.01883(13) Uani 1 d . . .
W108 W 0.29515(3) 0.97421(3) 0.64134(2) 0.01943(13) Uani 1 d . . .
W109 W 0.22390(3) 0.69957(3) 0.60127(2) 0.01889(13) Uani 1 d . . .
W110 W 0.11347(3) 0.74710(3) 0.69679(3) 0.02109(14) Uani 1 d . . .
W111 W 0.13454(3) 0.91255(3) 0.65282(2) 0.01974(13) Uani 1 d . . .
W112 W 0.24470(3) 0.86460(3) 0.55722(2) 0.01823(13) Uani 1 d . . .
V101 V 0.47635(13) 0.81342(12) 0.72517(10) 0.0160(5) Uani 1 d . . .
V102 V 0.37475(13) 0.85750(12) 0.81373(9) 0.0153(5) Uani 1 d . . .
Si1 Si 0.2827(2) 0.8189(2) 0.68745(15) 0.0161(8) Uani 1 d . . .
O113 O 0.4133(6) 0.7806(5) 0.7815(4) 0.022(2) Uiso 1 d . . .
O114 O 0.4283(7) 0.8881(6) 0.7518(5) 0.027(3) Uiso 1 d . . .
O115 O 0.4769(6) 0.7352(5) 0.6976(4) 0.020(2) Uiso 1 d . . .
O116 O 0.3064(7) 0.8085(6) 0.8461(5) 0.029(3) Uiso 1 d . . .
O117 O 0.3225(7) 0.9288(6) 0.8144(5) 0.028(3) Uiso 1 d . . .
O118 O 0.4935(7) 0.8542(6) 0.6650(5) 0.029(3) Uiso 1 d . . .
O119 O 0.3514(6) 0.6789(5) 0.7050(4) 0.021(2) Uiso 1 d . . .
O120 O 0.2599(6) 0.7179(5) 0.7835(4) 0.022(2) Uiso 1 d . . .
O121 O 0.1942(7) 0.8779(6) 0.8228(4) 0.026(3) Uiso 1 d . . .
O122 O 0.2925(6) 0.9679(5) 0.7160(4) 0.021(2) Uiso 1 d . . .
O123 O 0.3836(7) 0.9292(6) 0.6384(4) 0.025(2) Uiso 1 d . . .
O124 O 0.4486(6) 0.7686(5) 0.5965(4) 0.022(2) Uiso 1 d . . .
O125 O 0.3246(6) 0.7052(5) 0.6035(4) 0.018(2) Uiso 1 d . . .
O126 O 0.1433(7) 0.7841(6) 0.7623(4) 0.025(2) Uiso 1 d . . .
O127 O 0.1564(7) 0.9228(6) 0.7257(4) 0.026(2) Uiso 1 d . . .
O128 O 0.3436(6) 0.8435(5) 0.5653(4) 0.021(2) Uiso 1 d . . .
O129 O 0.2364(6) 0.6359(5) 0.6542(4) 0.022(2) Uiso 1 d . . .
O130 O 0.1541(7) 0.6726(6) 0.7265(4) 0.025(2) Uiso 1 d . . .
O131 O 0.1927(6) 0.9859(5) 0.6433(4) 0.019(2) Uiso 1 d . . .
O132 O 0.2778(6) 0.9492(5) 0.5709(4) 0.020(2) Uiso 1 d . . .
O133 O 0.1272(7) 0.7119(6) 0.6280(4) 0.028(3) Uiso 1 d . . .
O134 O 0.1098(6) 0.8276(5) 0.6667(4) 0.020(2) Uiso 1 d . . .
O135 O 0.1508(6) 0.8932(6) 0.5798(4) 0.022(2) Uiso 1 d . . .
O136 O 0.2193(6) 0.7804(6) 0.5707(4) 0.023(2) Uiso 1 d . . .
O137 O 0.3648(6) 0.8055(5) 0.6707(4) 0.021(2) Uiso 1 d . . .
O138 O 0.2755(6) 0.8418(5) 0.7477(4) 0.020(2) Uiso 1 d . . .
O139 O 0.2343(6) 0.7565(5) 0.6784(4) 0.019(2) Uiso 1 d . . .
O140 O 0.2495(5) 0.8714(5) 0.6491(4) 0.0142(19) Uiso 1 d . . .
O101 O 0.5520(8) 0.8166(7) 0.7567(5) 0.035(3) Uiso 1 d . . .
O102 O 0.4296(8) 0.8686(7) 0.8598(5) 0.035(3) Uiso 1 d . . .
O103 O 0.4513(7) 0.6422(6) 0.6260(4) 0.025(2) Uiso 1 d . . .
O104 O 0.1700(7) 0.7613(6) 0.8682(5) 0.031(3) Uiso 1 d . . .
O105 O 0.2061(8) 1.0044(6) 0.8024(5) 0.035(3) Uiso 1 d . . .
O106 O 0.4808(7) 0.8881(6) 0.5599(4) 0.025(2) Uiso 1 d . . .
O107 O 0.2616(7) 0.5925(6) 0.7551(5) 0.028(3) Uiso 1 d . . .
O108 O 0.3232(8) 1.0471(6) 0.6322(5) 0.033(3) Uiso 1 d . . .
O109 O 0.2067(8) 0.6558(6) 0.5486(5) 0.033(3) Uiso 1 d . . .
O110 O 0.0254(8) 0.7332(6) 0.7051(5) 0.032(3) Uiso 1 d . . .
O111 O 0.0514(7) 0.9446(6) 0.6488(5) 0.027(2) Uiso 1 d . . .
O112 O 0.2358(7) 0.8661(6) 0.4904(5) 0.030(3) Uiso 1 d . . .
C205 C 0.4987(12) 0.5407(10) 0.2038(8) 0.038(4) Uiso 1 d . . .
C206 C 0.4592(14) 0.5980(11) 0.1916(9) 0.047(5) Uiso 1 d . . .
C207 C 0.5108(16) 0.6445(14) 0.1793(11) 0.061(7) Uiso 1 d . . .
C208 C 0.480(2) 0.7192(19) 0.1547(16) 0.099(12) Uiso 1 d . . .
C101 C 0.9188(12) 0.9600(10) 0.2579(8) 0.037(4) Uiso 1 d . . .
C102 C 0.9450(13) 1.0136(11) 0.2916(8) 0.041(5) Uiso 1 d . . .
C103 C 0.8906(14) 1.0281(11) 0.3379(9) 0.045(5) Uiso 1 d . . .
C104 C 0.817(2) 1.045(2) 0.3202(16) 0.103(13) Uiso 1 d . . .
C109 C 1.0385(12) 0.9467(10) 0.2218(8) 0.038(4) Uiso 1 d . . .
C110 C 1.0604(12) 0.8927(10) 0.2566(8) 0.036(4) Uiso 1 d . . .
C111 C 1.1405(13) 0.9002(11) 0.2700(9) 0.047(5) Uiso 1 d . . .
C112 C 1.1629(14) 0.8484(12) 0.3068(10) 0.050(6) Uiso 1 d . . .
C113 C 0.9302(13) 0.8888(11) 0.1837(9) 0.044(5) Uiso 1 d . . .
C114 C 0.949(4) 0.882(3) 0.131(2) 0.053(5) Uiso 0.46(2) d P 1 A
C115 C 0.915(3) 0.817(3) 0.114(2) 0.053(5) Uiso 0.46(2) d P 1 A
C116 C 0.946(3) 0.799(3) 0.053(2) 0.053(5) Uiso 0.46(2) d P 1 A
C164 C 0.974(3) 0.868(3) 0.135(2) 0.053(5) Uiso 0.54(2) d P 2 A
C165 C 0.955(3) 0.798(2) 0.1124(18) 0.053(5) Uiso 0.54(2) d P 2 A
C166 C 1.016(3) 0.789(2) 0.0620(18) 0.053(5) Uiso 0.54(2) d P 2 A
C105 C 0.9490(12) 1.0037(10) 0.1711(8) 0.035(4) Uiso 1 d . . .
C106 C 0.8704(13) 1.0112(11) 0.1550(9) 0.044(5) Uiso 1 d . . A
C107 C 0.8680(12) 1.0646(11) 0.1112(8) 0.041(5) Uiso 1 d . . .
C108 C 0.7916(15) 1.0735(12) 0.0915(10) 0.054(6) Uiso 1 d . . A
C201 C 0.4950(12) 0.4274(10) 0.2207(8) 0.038(4) Uiso 1 d . . .
C202 C 0.5610(13) 0.4297(11) 0.2554(8) 0.042(5) Uiso 1 d . . .
C203 C 0.5956(14) 0.3657(12) 0.2609(9) 0.048(5) Uiso 1 d . . .
C204 C 0.6674(16) 0.3661(12) 0.2912(10) 0.055(6) Uiso 1 d . . .
C213 C 0.4209(11) 0.5000(10) 0.2755(8) 0.036(4) Uiso 1 d . . .
C214 C 0.3897(11) 0.4446(9) 0.3057(7) 0.031(4) Uiso 1 d . . .
C215 C 0.3458(12) 0.4695(10) 0.3523(8) 0.040(5) Uiso 1 d . . .
C216 C 0.3159(17) 0.4077(14) 0.3808(11) 0.062(7) Uiso 1 d . . .
C209 C 0.3890(12) 0.4770(10) 0.1856(8) 0.039(4) Uiso 1 d . . .
C210 C 0.4060(15) 0.4677(13) 0.1258(10) 0.052(6) Uiso 1 d . . .
C211 C 0.3464(14) 0.4852(12) 0.0943(10) 0.050(6) Uiso 1 d . . .
C212 C 0.3637(15) 0.4827(13) 0.0345(10) 0.053(6) Uiso 1 d . . .
C301 C 0.4792(10) 0.1884(9) 0.0442(7) 0.031(4) Uiso 1 d . . .
C302 C 0.4475(11) 0.1956(10) -0.0112(7) 0.033(4) Uiso 1 d . . .
C303 C 0.4106(14) 0.2540(11) -0.0223(9) 0.046(5) Uiso 1 d . . .
C304 C 0.3730(12) 0.2522(10) -0.0766(8) 0.039(4) Uiso 1 d . . .
C305 C 0.5766(11) 0.2706(9) 0.0417(7) 0.031(4) Uiso 1 d . . .
C306 C 0.5390(12) 0.3183(10) 0.0759(8) 0.040(5) Uiso 1 d . . .
C307 C 0.5721(12) 0.3831(10) 0.0689(8) 0.039(5) Uiso 1 d . . .
C308 C 0.6407(13) 0.3898(11) 0.1025(9) 0.044(5) Uiso 1 d . . .
C313 C 0.5751(11) 0.1829(10) 0.1109(7) 0.034(4) Uiso 1 d . . .
C314 C 0.6474(11) 0.2007(10) 0.1313(8) 0.036(4) Uiso 1 d . . .
C315 C 0.6526(18) 0.1778(14) 0.1891(12) 0.068(8) Uiso 1 d . . .
C316 C 0.7251(17) 0.1905(14) 0.2117(12) 0.069(8) Uiso 1 d . . .
C309 C 0.6061(11) 0.1635(10) 0.0170(7) 0.034(4) Uiso 1 d . . .
C310 C 0.5935(13) 0.0905(11) 0.0189(8) 0.042(5) Uiso 1 d . . .
C311 C 0.6441(12) 0.0633(11) -0.0222(8) 0.041(5) Uiso 1 d . . .
C312 C 0.6405(17) -0.0060(13) -0.0224(11) 0.059(7) Uiso 1 d . . .
C401 C 0.3096(12) 0.9303(10) -0.0533(8) 0.039(5) Uiso 1 d . . B
C402 C 0.3049(14) 1.0009(12) -0.0438(9) 0.047(5) Uiso 1 d . . .
C403 C 0.3417(15) 1.0323(13) -0.0876(10) 0.055(6) Uiso 1 d . . .
C404 C 0.424(2) 1.0268(19) -0.0843(14) 0.089(11) Uiso 1 d . . .
C413 C 0.198(3) 0.920(3) 0.005(2) 0.062(5) Uiso 0.55(2) d P 1 B
C414 C 0.147(3) 0.921(3) -0.044(2) 0.062(5) Uiso 0.55(2) d P 1 B
C415 C 0.084(3) 0.988(3) -0.022(2) 0.062(5) Uiso 0.55(2) d P 1 B
C416 C 0.049(3) 0.955(3) 0.021(2) 0.062(5) Uiso 0.55(2) d P 1 B
C463 C 0.219(4) 0.902(3) 0.013(3) 0.062(5) Uiso 0.45(2) d P 2 B
C464 C 0.158(4) 0.880(3) -0.034(2) 0.062(5) Uiso 0.45(2) d P 2 B
C465 C 0.085(4) 0.906(3) -0.009(2) 0.062(5) Uiso 0.45(2) d P 2 B
C466 C 0.073(4) 0.972(3) 0.007(3) 0.062(5) Uiso 0.45(2) d P 2 B
C405 C 0.3051 0.8247 -0.031 0.069 Uiso 0.25 d P 1 B
C406 C 0.2738 0.7694 0.0117 0.069 Uiso 0.25 d P 1 B
C407 C 0.3185 0.7115 0.0552 0.069 Uiso 0.25 d P 1 B
C408 C 0.3857 0.6593 0.0234 0.069 Uiso 0.25 d P 1 B
C455 C 0.2712 0.8204 -0.0291 0.069 Uiso 0.75 d P 2 B
C456 C 0.2119 0.7786 0.0118 0.069 Uiso 0.75 d P 2 B
C457 C 0.2262 0.712 -0.0152 0.069 Uiso 0.75 d P 2 B
C458 C 0.2775 0.663 0.0214 0.069 Uiso 0.75 d P 2 B
C409 C 0.313(4) 0.894(4) 0.045(3) 0.069(6) Uiso 0.48(2) d P 1 B
C410 C 0.384(4) 0.863(3) 0.036(3) 0.069(6) Uiso 0.48(2) d P 1 B
C411 C 0.433(4) 0.890(3) 0.084(2) 0.069(6) Uiso 0.48(2) d P 1 B
C412 C 0.472(4) 0.840(3) 0.103(2) 0.069(6) Uiso 0.48(2) d P 1 B
C459 C 0.337(4) 0.905(3) 0.039(3) 0.069(6) Uiso 0.52(2) d P 2 B
C460 C 0.413(3) 0.892(3) 0.018(2) 0.069(6) Uiso 0.52(2) d PD 2 B
C461 C 0.475(3) 0.933(3) 0.066(2) 0.069(6) Uiso 0.52(2) d PD 2 B
C462 C 0.518(3) 0.852(3) 0.066(2) 0.069(6) Uiso 0.52(2) d PD 2 B
N101 N 0.9605(9) 0.9510(7) 0.2102(6) 0.029(3) Uiso 1 d . . A
N201 N 0.4526(10) 0.4866(8) 0.2215(6) 0.036(4) Uiso 1 d . . .
N301 N 0.5582(9) 0.2017(8) 0.0530(6) 0.034(4) Uiso 1 d . . .
N401 N 0.2765(11) 0.8893(10) -0.0092(7) 0.046(4) Uiso 1 d . . .

loop_
_atom_site_aniso_label
_atom_site_aniso_U_11
_atom_site_aniso_U_22
_atom_site_aniso_U_33
_atom_site_aniso_U_23
_atom_site_aniso_U_13
_atom_site_aniso_U_12
W103 0.0134(3) 0.0198(3) 0.0222(3) -0.0012(2) 0.0013(2) 0.0027(2)
W104 0.0246(3) 0.0280(4) 0.0187(3) 0.0015(2) 0.0036(2) 0.0059(3)
W105 0.0245(3) 0.0233(3) 0.0208(3) -0.0047(2) -0.0007(2) 0.0063(3)
W106 0.0138(3) 0.0211(3) 0.0235(3) 0.0001(2) 0.0013(2) -0.0013(2)
W107 0.0142(3) 0.0201(3) 0.0222(3) 0.0034(2) 0.0005(2) 0.0016(2)
W108 0.0190(3) 0.0173(3) 0.0221(3) -0.0011(2) -0.0036(2) 0.0000(2)
W109 0.0176(3) 0.0180(3) 0.0211(3) -0.0013(2) -0.0030(2) -0.0006(2)
W110 0.0121(3) 0.0234(3) 0.0277(3) 0.0047(3) 0.0009(2) 0.0011(2)
W111 0.0141(3) 0.0208(3) 0.0243(3) 0.0000(2) -0.0015(2) 0.0039(2)
W112 0.0172(3) 0.0202(3) 0.0173(2) 0.0003(2) -0.0021(2) -0.0011(2)
V101 0.0094(10) 0.0190(13) 0.0196(11) -0.0027(10) -0.0051(9) 0.0016(9)
V102 0.0152(11) 0.0209(13) 0.0098(9) -0.0054(9) -0.0066(8) 0.0058(10)
Si1 0.0150(18) 0.018(2) 0.0158(17) -0.0017(14) 0.0012(14) 0.0028(15)

loop_
_atom_type_symbol
_atom_type_description
_atom_type_scat_dispersion_real
_atom_type_scat_dispersion_imag
_atom_type_scat_source
C C 0.0033 0.0016 'International Tables Vol C Tables 4.2.6.8 and 6.1.1.4'
N N 0.0061 0.0033 'International Tables Vol C Tables 4.2.6.8 and 6.1.1.4'
O O 0.0106 0.006 'International Tables Vol C Tables 4.2.6.8 and 6.1.1.4'
Si Si 0.0817 0.0704 'International Tables Vol C Tables 4.2.6.8 and 6.1.1.4'
W W -0.849 6.8722 'International Tables Vol C Tables 4.2.6.8 and 6.1.1.4'
V V 0.3005 0.5294 'International Tables Vol C Tables 4.2.6.8 and 6.1.1.4'

loop_
_geom_angle_atom_site_label_1
_geom_angle_atom_site_label_2
_geom_angle_atom_site_label_3
_geom_angle
O103 W103 O125 100.4(5)
O103 W103 O115 97.8(5)
O125 W103 O115 161.5(5)
O103 W103 O124 100.9(5)
O125 W103 O124 89.4(5)
O115 W103 O124 90.0(5)
O103 W103 O119 101.3(5)
O125 W103 O119 87.7(5)
O115 W103 O119 85.9(5)
O124 W103 O119 157.7(5)
O103 W103 O137 173.4(5)
O125 W103 O137 84.2(4)
O115 W103 O137 77.8(4)
O124 W103 O137 74.3(4)
O119 W103 O137 83.4(4)
O104 W104 O126 99.9(6)
O104 W104 O121 99.7(6)
O126 W104 O121 91.0(5)
O104 W104 O116 99.5(6)
O126 W104 O116 160.5(5)
O121 W104 O116 87.1(5)
O104 W104 O120 102.8(6)
O126 W104 O120 87.8(5)
O121 W104 O120 157.4(5)
O116 W104 O120 86.5(5)
O104 W104 O138 173.6(5)
O126 W104 O138 83.1(5)
O121 W104 O138 74.5(5)
O116 W104 O138 77.7(5)
O120 W104 O138 82.9(4)
O105 W105 O121 100.2(6)
O105 W105 O117 97.7(6)
O121 W105 O117 86.4(5)
O105 W105 O127 99.9(6)
O121 W105 O127 90.2(5)
O117 W105 O127 162.4(5)
O105 W105 O122 102.4(6)
O121 W105 O122 157.2(5)
O117 W105 O122 87.5(5)
O127 W105 O122 89.1(5)
O105 W105 O138 172.6(5)
O121 W105 O138 74.1(5)
O117 W105 O138 77.5(5)
O127 W105 O138 85.0(5)
O122 W105 O138 83.2(4)
O106 W106 O128 98.8(5)
O106 W106 O124 100.2(5)
O128 W106 O124 87.9(5)
O106 W106 O118 99.4(6)
O128 W106 O118 161.8(5)
O124 W106 O118 87.3(5)
O106 W106 O123 101.9(6)
O128 W106 O123 89.7(5)
O124 W106 O123 158.0(5)
O118 W106 O123 88.1(5)
O106 W106 O137 174.2(5)
O128 W106 O137 84.7(4)
O124 W106 O137 75.2(4)
O118 W106 O137 77.1(5)
O123 W106 O137 82.7(5)
O107 W107 O120 101.8(5)
O107 W107 O119 103.0(6)
O120 W107 O119 93.4(5)
O107 W107 O130 99.0(6)
O120 W107 O130 87.7(5)
O119 W107 O130 157.2(5)
O107 W107 O129 99.6(5)
O120 W107 O129 157.4(5)
O119 W107 O129 88.7(5)
O130 W107 O129 82.0(5)
O107 W107 O139 172.7(5)
O120 W107 O139 82.5(4)
O119 W107 O139 82.4(4)
O130 W107 O139 75.2(4)
O129 W107 O139 75.5(4)
O108 W108 O132 100.9(6)
O108 W108 O122 102.4(6)
O132 W108 O122 156.4(5)
O108 W108 O123 101.2(6)
O132 W108 O123 88.2(5)
O122 W108 O123 91.5(5)
O108 W108 O131 101.2(6)
O132 W108 O131 83.7(5)
O122 W108 O131 87.6(5)
O123 W108 O131 157.3(5)
O108 W108 O140 175.8(5)
O132 W108 O140 75.7(4)
O122 W108 O140 80.9(4)
O123 W108 O140 81.3(4)
O131 W108 O140 76.2(4)
O109 W109 O125 104.6(6)
O109 W109 O136 100.1(6)
O125 W109 O136 90.0(5)
O109 W109 O129 100.7(6)
O125 W109 O129 84.4(5)
O136 W109 O129 159.2(5)
O109 W109 O133 100.1(6)
O125 W109 O133 155.0(5)
O136 W109 O133 88.7(5)
O129 W109 O133 88.1(5)
O109 W109 O139 172.9(6)
O125 W109 O139 81.8(4)
O136 W109 O139 82.5(4)
O129 W109 O139 76.9(4)
O133 W109 O139 73.3(4)
O110 W110 O134 100.1(6)
O110 W110 O133 100.1(6)
O134 W110 O133 89.7(5)
O110 W110 O130 101.0(6)
O134 W110 O130 158.7(5)
O133 W110 O130 88.8(5)
O110 W110 O126 104.3(6)
O134 W110 O126 89.1(5)
O133 W110 O126 155.4(5)
O130 W110 O126 83.6(5)
O110 W110 O139 173.3(5)
O134 W110 O139 82.8(4)
O133 W110 O139 73.8(5)
O130 W110 O139 76.4(5)
O126 W110 O139 81.7(4)
O111 W111 O127 102.0(5)
O111 W111 O134 100.0(5)
O127 W111 O134 89.0(5)
O111 W111 O135 100.0(5)
O127 W111 O135 157.7(5)
O134 W111 O135 90.6(5)
O111 W111 O131 100.3(5)
O127 W111 O131 84.7(5)
O134 W111 O131 159.5(5)
O135 W111 O131 88.0(5)
O111 W111 O140 174.0(5)
O127 W111 O140 83.4(4)
O134 W111 O140 82.6(4)
O135 W111 O140 74.5(4)
O131 W111 O140 77.4(4)
O112 W112 O136 100.0(6)
O112 W112 O128 101.9(6)
O136 W112 O128 89.9(5)
O112 W112 O132 101.0(5)
O136 W112 O132 158.9(4)
O128 W112 O132 83.8(5)
O112 W112 O135 101.5(6)
O136 W112 O135 91.1(5)
O128 W112 O135 156.1(5)
O132 W112 O135 86.7(5)
O112 W112 O140 174.2(5)
O136 W112 O140 83.6(4)
O128 W112 O140 82.6(4)
O132 W112 O140 75.6(4)
O135 W112 O140 73.8(4)
O101 V101 O118 104.1(7)
O101 V101 O115 102.9(6)
O118 V101 O115 96.9(5)
O101 V101 O114 101.3(6)
O118 V101 O114 88.7(5)
O115 V101 O114 153.0(5)
O101 V101 O113 100.3(6)
O118 V101 O113 153.6(6)
O115 V101 O113 87.4(5)
O114 V101 O113 76.5(5)
O101 V101 V102 99.5(5)
O118 V101 V102 125.6(4)
O115 V101 V102 124.5(4)
O114 V101 V102 38.4(4)
O113 V101 V102 38.5(3)
O102 V102 O117 102.6(7)
O102 V102 O116 101.9(6)
O117 V102 O116 95.7(6)
O102 V102 O113 101.3(6)
O117 V102 O113 154.5(5)
O116 V102 O113 88.0(5)
O102 V102 O114 102.2(6)
O117 V102 O114 90.1(6)
O116 V102 O114 153.3(5)
O113 V102 O114 76.2(5)
O102 V102 V101 100.7(5)
O117 V102 V101 126.6(4)
O116 V102 V101 125.2(4)
O113 V102 V101 38.7(3)
O114 V102 V101 37.9(4)
O138 Si1 O140 109.1(6)
O138 Si1 O137 112.5(6)
O140 Si1 O137 109.3(6)
O138 Si1 O139 109.6(6)
O140 Si1 O139 105.7(6)
O137 Si1 O139 110.2(6)
V102 O113 V101 102.8(5)
V101 O114 V102 103.7(6)
V101 O115 W103 121.9(6)
V102 O116 W104 122.1(6)
V102 O117 W105 122.4(7)
V101 O118 W106 123.1(7)
W107 O119 W103 142.0(6)
W107 O120 W104 142.9(6)
W104 O121 W105 119.4(6)
W108 O122 W105 143.0(6)
W108 O123 W106 141.7(7)
W103 O124 W106 118.1(6)
W109 O125 W103 147.7(6)
W104 O126 W110 147.4(7)
W111 O127 W105 143.2(7)
W106 O128 W112 145.2(6)
W109 O129 W107 117.7(6)
W107 O130 W110 118.7(6)
W111 O131 W108 117.2(6)
W108 O132 W112 119.1(5)
W110 O133 W109 119.6(6)
W110 O134 W111 159.4(7)
W111 O135 W112 119.7(6)
W112 O136 W109 158.4(7)
Si1 O137 W106 126.3(6)
Si1 O137 W103 124.8(6)
W106 O137 W103 92.3(4)
Si1 O138 W104 126.5(6)
Si1 O138 W105 125.8(6)
W104 O138 W105 92.0(4)
Si1 O139 W109 126.6(6)
Si1 O139 W110 125.8(6)
W109 O139 W110 92.5(4)
Si1 O139 W107 122.0(6)
W109 O139 W107 89.6(4)
W110 O139 W107 89.5(4)
Si1 O140 W111 126.6(5)
Si1 O140 W112 125.0(5)
W111 O140 W112 91.7(3)
Si1 O140 W108 123.9(5)
W111 O140 W108 89.1(3)
W112 O140 W108 89.4(3)
C206 C205 N201 114.6(19)
C207 C206 C205 107(2)
C206 C207 C208 119(3)
N101 C101 C102 113.4(18)
C101 C102 C103 111.0(19)
C104 C103 C102 114(2)
N101 C109 C110 115.2(18)
C109 C110 C111 108.1(19)
C112 C111 C110 109(2)
C114 C113 C164 21(3)
C114 C113 N101 114(3)
C164 C113 N101 113(3)
C113 C114 C115 104(5)
C114 C115 C116 108(5)
C113 C164 C165 114(4)
C164 C165 C166 101(4)
N101 C105 C106 112.8(17)
C105 C106 C107 106.7(18)
C108 C107 C106 110.1(19)
N201 C201 C202 113.4(18)
C201 C202 C203 111.8(19)
C202 C203 C204 114(2)
N201 C213 C214 117.1(16)
C213 C214 C215 108.7(16)
C214 C215 C216 104.3(18)
N201 C209 C210 116.2(19)
C211 C210 C209 111(2)
C210 C211 C212 112(2)
N301 C301 C302 119.3(16)
C303 C302 C301 116.5(17)
C302 C303 C304 111.5(19)
C306 C305 N301 115.9(16)
C305 C306 C307 111.0(18)
C306 C307 C308 110.9(18)
C314 C313 N301 116.4(16)
C313 C314 C315 107.7(19)
C316 C315 C314 111(3)
N301 C309 C310 115.2(17)
C311 C310 C309 105.3(18)
C312 C311 C310 111(2)
C402 C401 N401 115.0(18)
C403 C402 C401 108(2)
C402 C403 C404 113(3)
C414 C413 N401 112(4)
C413 C414 C415 98(4)
C416 C415 C414 97(4)
N401 C463 C464 101(5)
C465 C464 C463 100(5)
C466 C465 C464 125(6)
N401 C405 C406 105.6(7)
C405 C406 C407 133.2
C406 C407 C408 116.5
N401 C455 C456 109.2(7)
C457 C456 C455 95.4
C456 C457 C458 114.2
C410 C409 N401 104(5)
C409 C410 C411 103(5)
C412 C411 C410 107(6)
C460 C459 N401 110(5)
C459 C460 C461 105(5)
C460 C461 C462 81(4)
C101 N101 C109 111.7(15)
C101 N101 C105 111.8(15)
C109 N101 C105 108.2(15)
C101 N101 C113 105.7(16)
C109 N101 C113 112.3(16)
C105 N101 C113 107.2(14)
C201 N201 C205 110.0(16)
C201 N201 C209 107.1(16)
C205 N201 C209 112.0(16)
C201 N201 C213 112.2(15)
C205 N201 C213 110.3(15)
C209 N201 C213 105.2(16)
C309 N301 C301 112.6(15)
C309 N301 C305 105.8(15)
C301 N301 C305 111.7(16)
C309 N301 C313 107.9(15)
C301 N301 C313 106.7(15)
C305 N301 C313 112.1(14)
C463 N401 C409 88(4)
C463 N401 C401 123(4)
C409 N401 C401 115(3)
C463 N401 C455 107(4)
C409 N401 C455 112(3)
C401 N401 C455 109.1(14)
C463 N401 C405 130(4)
C409 N401 C405 103(3)
C401 N401 C405 96.2(14)
C455 N401 C405 23.6(3)
C463 N401 C413 17(4)
C409 N401 C413 100(4)
C401 N401 C413 107(3)
C455 N401 C413 113(3)
C405 N401 C413 137(3)
C463 N401 C459 102(4)
C409 N401 C459 18(3)
C401 N401 C459 98(3)
C455 N401 C459 118(3)
C405 N401 C459 101(3)
C413 N401 C459 111(3)

loop_
_geom_bond_atom_site_label_1
_geom_bond_atom_site_label_2
_geom_bond_distance
W103 O103 1.715(12)
W103 O125 1.911(11)
W103 O115 1.918(11)
W103 O124 1.926(11)
W103 O119 1.971(11)
W103 O137 2.312(11)
W104 O104 1.742(13)
W104 O126 1.888(12)
W104 O121 1.905(12)
W104 O116 1.931(13)
W104 O120 1.949(11)
W104 O138 2.298(11)
W105 O105 1.680(14)
W105 O121 1.925(12)
W105 O117 1.944(13)
W105 O127 1.946(12)
W105 O122 1.957(11)
W105 O138 2.300(11)
W106 O106 1.707(12)
W106 O128 1.905(11)
W106 O124 1.928(12)
W106 O118 1.931(12)
W106 O123 1.947(12)
W106 O137 2.272(11)
W107 O107 1.687(12)
W107 O120 1.896(11)
W107 O119 1.898(12)
W107 O130 1.918(12)
W107 O129 1.933(11)
W107 O139 2.373(11)
W108 O108 1.665(14)
W108 O132 1.897(10)
W108 O122 1.903(10)
W108 O123 1.920(12)
W108 O131 1.938(11)
W108 O140 2.373(10)
W109 O109 1.666(13)
W109 O125 1.892(11)
W109 O136 1.901(12)
W109 O129 1.931(11)
W109 O133 1.954(13)
W109 O139 2.317(10)
W110 O110 1.690(14)
W110 O134 1.890(11)
W110 O133 1.921(12)
W110 O130 1.922(12)
W110 O126 1.927(11)
W110 O139 2.320(11)
W111 O111 1.707(13)
W111 O127 1.911(12)
W111 O134 1.911(11)
W111 O135 1.926(11)
W111 O131 1.929(11)
W111 O140 2.329(10)
W112 O112 1.706(12)
W112 O136 1.898(12)
W112 O128 1.919(12)
W112 O132 1.947(11)
W112 O135 1.949(12)
W112 O140 2.341(9)
V101 O101 1.631(14)
V101 O118 1.792(12)
V101 O115 1.817(11)
V101 O114 1.957(13)
V101 O113 1.984(11)
V101 V102 3.096(3)
V102 O102 1.577(14)
V102 O117 1.815(13)
V102 O116 1.850(13)
V102 O113 1.977(12)
V102 O114 1.980(12)
Si1 O138 1.613(11)
Si1 O140 1.614(10)
Si1 O137 1.621(12)
Si1 O139 1.633(12)
C205 C206 1.47(3)
C205 N201 1.51(3)
C206 C207 1.42(4)
C207 C208 1.81(5)
C101 N101 1.46(2)
C101 C102 1.51(3)
C102 C103 1.59(3)
C103 C104 1.49(5)
C109 N101 1.49(3)
C109 C110 1.51(3)
C110 C111 1.55(3)
C111 C112 1.51(3)
C113 C114 1.40(7)
C113 C164 1.56(6)
C113 N101 1.60(3)
C114 C115 1.59(9)
C115 C116 1.71(8)
C164 C165 1.65(7)
C165 C166 1.74(7)
C105 N101 1.52(2)
C105 C106 1.54(3)
C106 C107 1.60(3)
C107 C108 1.53(4)
C201 N201 1.50(3)
C201 C202 1.52(3)
C202 C203 1.52(3)
C203 C204 1.55(4)
C213 N201 1.52(3)
C213 C214 1.53(3)
C214 C215 1.54(3)
C215 C216 1.61(4)
C209 N201 1.52(3)
C209 C210 1.57(3)
C210 C211 1.42(4)
C211 C212 1.56(3)
C301 N301 1.52(3)
C301 C302 1.54(3)
C302 C303 1.46(3)
C303 C304 1.55(3)
C305 C306 1.52(3)
C305 N301 1.54(3)
C306 C307 1.53(3)
C307 C308 1.55(3)
C313 C314 1.50(3)
C313 N301 1.56(2)
C314 C315 1.55(4)
C315 C316 1.50(4)
C309 N301 1.52(3)
C309 C310 1.58(3)
C310 C311 1.53(3)
C311 C312 1.49(4)
C401 C402 1.53(3)
C401 N401 1.55(3)
C402 C403 1.47(4)
C403 C404 1.55(5)
C413 C414 1.59(8)
C413 N401 1.64(7)
C414 C415 1.95(8)
C415 C416 1.45(8)
C463 N401 1.25(8)
C463 C464 1.73(10)
C464 C465 1.62(9)
C465 C466 1.48(10)
C405 N401 1.58(2)
C405 C406 1.7088
C406 C407 1.8616
C407 C408 1.8669
C455 N401 1.56(2)
C455 C456 1.766
C456 C457 1.6063
C457 C458 1.6996
C409 C410 1.50(10)
C409 N401 1.54(8)
C410 C411 1.63(9)
C411 C412 1.37(9)
C459 C460 1.55(9)
C459 N401 1.70(8)
C460 C461 1.91(6)
C461 C462 1.92(6)
